data_4129717
loop_
_publ_author_name
'Stauber, Julia M.'
'Bloch, Eric D.'
'Vogiatzis, Konstantinos D.'
'Zheng, Shao-Liang'
'Hadt, Ryan G.'
'Hayes, Dugan'
'Chen, Lin X.'
'Gagliardi, Laura'
'Nocera, Daniel G.'
'Cummins, Christopher C.'

_publ_section_title
;
 Pushing Single-Oxygen-Atom-Bridged Bimetallic Systems to the Right: A
 Cryptand-Encapsulated Co-O-Co Unit.
;
_journal_issue 49
_journal_name_full 'Journal of the American Chemical Society'
_journal_page_first 15354
_journal_page_last 15357
_journal_paper_doi 10.1021/jacs.5b09827
_journal_volume 137
_journal_year 2015
_chemical_formula_sum 'C62 H93 Co2 K2 N12 O10.5'
_chemical_formula_weight 1370.54
_space_group_IT_number 14
_space_group_name_Hall '-P 2yn'
_space_group_name_H-M_alt 'P 1 21/n 1'
_symmetry_cell_setting monoclinic
_symmetry_space_group_name_H-M 'P 1 21/n 1'
_atom_sites_solution_hydrogens geom
_atom_sites_solution_primary direct
_atom_sites_solution_secondary difmap
_audit_creation_method SHELXL-97
_cell_angle_alpha 90.00
_cell_angle_beta 93.2990(10)
_cell_angle_gamma 90.00
_cell_formula_units_Z 4
_cell_length_a 13.9661(9)
_cell_length_b 19.9492(13)
_cell_length_c 24.6841(16)
_cell_measurement_reflns_used 9924
_cell_measurement_temperature 100(2)
_cell_measurement_theta_max 25.1
_cell_measurement_theta_min 2.20
_cell_volume 6865.9(8)
_computing_cell_refinement 'SAINT 8.34A (Bruker-AXS, 2014)'
_computing_data_collection 'APEX2 v2014.3.0 (Bruker-AXS, 2014)'
_computing_data_reduction 'SAINT 8.34A (Bruker-AXS, 2014)'
_computing_molecular_graphics 'Bruker SHELXTL (Sheldrick, 2008)'
_computing_publication_material 'Bruker SHELXTL (Sheldrick, 2008)'
_computing_structure_refinement 'SHELXL-97 (Sheldrick, 2008)'
_computing_structure_solution 'SHELXS-97 (Sheldrick, 2008)'
_diffrn_ambient_temperature 100(2)
_diffrn_measured_fraction_theta_full 0.997
_diffrn_measured_fraction_theta_max 0.997
_diffrn_measurement_device_type
;
Bruker D8 goniometer with CCD area detector  
;
_diffrn_measurement_method 'omega and phi scans'
_diffrn_radiation_monochromator graphite
_diffrn_radiation_source 'fine-focus sealed tube'
_diffrn_radiation_type MoK\a
_diffrn_radiation_wavelength 0.71073
_diffrn_reflns_av_R_equivalents 0.0442
_diffrn_reflns_av_sigmaI/netI 0.0350
_diffrn_reflns_limit_h_max 16
_diffrn_reflns_limit_h_min -16
_diffrn_reflns_limit_k_max 23
_diffrn_reflns_limit_k_min -23
_diffrn_reflns_limit_l_max 29
_diffrn_reflns_limit_l_min -29
_diffrn_reflns_number 56408
_diffrn_reflns_theta_full 25.07
_diffrn_reflns_theta_max 25.07
_diffrn_reflns_theta_min 1.31
_exptl_absorpt_coefficient_mu 0.668
_exptl_absorpt_correction_T_max 0.9064
_exptl_absorpt_correction_T_min 0.8247
_exptl_absorpt_correction_type multi-scan
_exptl_absorpt_process_details SADABS
_exptl_crystal_colour blue
_exptl_crystal_density_diffrn 1.326
_exptl_crystal_density_method 'not measured'
_exptl_crystal_description needle
_exptl_crystal_F_000 2900
_exptl_crystal_size_max 0.30
_exptl_crystal_size_mid 0.15
_exptl_crystal_size_min 0.15
_refine_diff_density_max 0.564
_refine_diff_density_min -0.384
_refine_diff_density_rms 0.057
_refine_ls_extinction_method none
_refine_ls_goodness_of_fit_ref 1.018
_refine_ls_hydrogen_treatment constr
_refine_ls_matrix_type full
_refine_ls_number_parameters 891
_refine_ls_number_reflns 12154
_refine_ls_number_restraints 57
_refine_ls_restrained_S_all 1.023
_refine_ls_R_factor_all 0.0577
_refine_ls_R_factor_gt 0.0406
_refine_ls_shift/su_max 0.001
_refine_ls_shift/su_mean 0.000
_refine_ls_structure_factor_coef Fsqd
_refine_ls_weighting_details 'calc w=1/[\s^2^(Fo^2^)+(0.0422P)^2^+6.9922P] where P=(Fo^2^+2Fc^2^)/3'
_refine_ls_weighting_scheme calc
_refine_ls_wR_factor_gt 0.0914
_refine_ls_wR_factor_ref 0.0990
_reflns_number_gt 9620
_reflns_number_total 12154
_reflns_threshold_expression >2sigma(I)
_cod_data_source_file ja5b09827_si_001.cif
_cod_data_source_block Co...Co
_cod_depositor_comments
;
The following automatic conversions were performed:

data item '_symmetry_cell_setting' value 'Monoclinic' was changed to
'monoclinic' in accordance with the
/home/saulius/struct/COD-crude-data/automatic-downloads/DataCite-retrospective/ACS/depositions/lib/dictionaries/cif_core.dic
dictionary named 'cif_core.dic' version 2.4.2 last updated on
2011-04-26.

Automatic conversion script
Id: cif_fix_values 6909 2019-04-08 15:41:33Z antanas 
;
_cod_original_sg_symbol_H-M P21/n
_cod_original_formula_sum 'C62 H93 Co2 K2 N12 O10.50'
_cod_database_code 4129717

loop_
_symmetry_equiv_pos_as_xyz
'x, y, z'
'-x+1/2, y+1/2, -z+1/2'
'-x, -y, -z'
'x-1/2, -y-1/2, z-1/2'

loop_
_atom_site_label
_atom_site_type_symbol
_atom_site_fract_x
_atom_site_fract_y
_atom_site_fract_z
_atom_site_U_iso_or_equiv
_atom_site_adp_type
_atom_site_occupancy
_atom_site_symmetry_multiplicity
_atom_site_calc_flag
_atom_site_refinement_flags
_atom_site_disorder_assembly
_atom_site_disorder_group
C1 C 0.4389(2) 0.52222(13) 0.62969(11) 0.0327(7) Uani 1 1 d . . .
H1A H 0.5040 0.5217 0.6158 0.039 Uiso 1 1 calc R . .
H1B H 0.4068 0.5642 0.6174 0.039 Uiso 1 1 calc R . .
C2 C 0.3820(2) 0.46218(13) 0.60731(11) 0.0307(7) Uani 1 1 d . . .
H2A H 0.3139 0.4661 0.6160 0.037 Uiso 1 1 calc R . .
H2B H 0.3851 0.4599 0.5674 0.037 Uiso 1 1 calc R . .
C3 C 0.3618(2) 0.55070(13) 0.71403(12) 0.0305(7) Uani 1 1 d . . .
H3A H 0.3058 0.5489 0.6876 0.037 Uiso 1 1 calc R . .
H3B H 0.3755 0.5984 0.7225 0.037 Uiso 1 1 calc R . .
C4 C 0.3383(2) 0.51385(13) 0.76583(11) 0.0287(6) Uani 1 1 d . . .
H4A H 0.3888 0.5222 0.7948 0.034 Uiso 1 1 calc R . .
H4B H 0.2762 0.5297 0.7785 0.034 Uiso 1 1 calc R . .
C5 C 0.5392(2) 0.54461(14) 0.71337(12) 0.0331(7) Uani 1 1 d . . .
H5A H 0.5312 0.5623 0.7503 0.040 Uiso 1 1 calc R . .
H5B H 0.5621 0.5816 0.6908 0.040 Uiso 1 1 calc R . .
C6 C 0.6128(2) 0.48843(14) 0.71606(12) 0.0327(7) Uani 1 1 d . . .
H6A H 0.6284 0.4749 0.6790 0.039 Uiso 1 1 calc R . .
H6B H 0.6724 0.5034 0.7360 0.039 Uiso 1 1 calc R . .
C7 C 0.5271(2) -0.02566(13) 0.76049(11) 0.0353(7) Uani 1 1 d . . .
H7A H 0.5058 -0.0723 0.7664 0.042 Uiso 1 1 calc R . .
H7B H 0.5958 -0.0267 0.7526 0.042 Uiso 1 1 calc R . .
C8 C 0.4691(2) 0.00465(12) 0.71276(10) 0.0283(7) Uani 1 1 d . . .
H8A H 0.4851 -0.0178 0.6787 0.021(7) Uiso 1 1 calc R . .
H8B H 0.3997 -0.0015 0.7175 0.019(7) Uiso 1 1 calc R . .
C9 C 0.4261(2) -0.00240(13) 0.83654(11) 0.0341(7) Uani 1 1 d . . .
H9A H 0.4392 -0.0386 0.8634 0.041 Uiso 1 1 calc R . .
H9B H 0.3771 -0.0187 0.8091 0.041 Uiso 1 1 calc R . .
C10 C 0.3888(2) 0.05916(13) 0.86472(11) 0.0285(6) Uani 1 1 d . . .
H10A H 0.3252 0.0498 0.8788 0.034 Uiso 1 1 calc R . .
H10B H 0.4334 0.0721 0.8956 0.034 Uiso 1 1 calc R . .
C11 C 0.6010(2) 0.01370(15) 0.84760(12) 0.0385(8) Uani 1 1 d . . .
H11A H 0.6322 -0.0308 0.8466 0.046 Uiso 1 1 calc R . .
H11B H 0.5827 0.0222 0.8852 0.046 Uiso 1 1 calc R . .
C12 C 0.6696(2) 0.06728(15) 0.83069(12) 0.0387(8) Uani 1 1 d . . .
H12A H 0.7240 0.0709 0.8581 0.046 Uiso 1 1 calc R . .
H12B H 0.6955 0.0550 0.7955 0.046 Uiso 1 1 calc R . .
C13 C 0.43352(17) 0.34773(12) 0.60231(10) 0.0184(5) Uani 1 1 d . . .
C14 C 0.49222(17) 0.29176(12) 0.62863(9) 0.0167(5) Uani 1 1 d . . .
C15 C 0.59000(18) 0.30157(12) 0.64050(10) 0.0203(6) Uani 1 1 d . . .
H15 H 0.6167 0.3448 0.6358 0.024 Uiso 1 1 calc R . .
C16 C 0.64948(18) 0.24946(13) 0.65914(10) 0.0206(6) Uani 1 1 d . . .
C17 C 0.60559(18) 0.18857(13) 0.67037(10) 0.0198(5) Uani 1 1 d . . .
H17 H 0.6434 0.1536 0.6867 0.024 Uiso 1 1 calc R . .
C18 C 0.50886(17) 0.17739(12) 0.65853(9) 0.0172(5) Uani 1 1 d . . .
C19 C 0.45248(17) 0.22885(12) 0.63572(9) 0.0172(5) Uani 1 1 d . . .
H19 H 0.3870 0.2209 0.6251 0.021 Uiso 1 1 calc R . .
C20 C 0.46930(17) 0.10739(12) 0.66366(10) 0.0181(5) Uani 1 1 d . . .
C21 C 0.75972(18) 0.25411(14) 0.66144(11) 0.0271(6) Uani 1 1 d . . .
C22 C 0.7927(2) 0.21561(17) 0.61159(13) 0.0388(8) Uani 1 1 d . . .
H22A H 0.7731 0.1686 0.6139 0.058 Uiso 1 1 calc R . .
H22B H 0.8627 0.2182 0.6108 0.058 Uiso 1 1 calc R . .
H22C H 0.7632 0.2356 0.5784 0.058 Uiso 1 1 calc R . .
C23 C 0.7952(2) 0.32617(15) 0.65846(13) 0.0353(7) Uani 1 1 d . . .
H23A H 0.7696 0.3468 0.6246 0.053 Uiso 1 1 calc R . .
H23B H 0.8655 0.3265 0.6594 0.053 Uiso 1 1 calc R . .
H23C H 0.7734 0.3516 0.6894 0.053 Uiso 1 1 calc R . .
C24 C 0.8043(2) 0.22159(17) 0.71316(13) 0.0409(8) Uani 1 1 d . . .
H24A H 0.7843 0.2462 0.7449 0.061 Uiso 1 1 calc R . .
H24B H 0.8744 0.2228 0.7125 0.061 Uiso 1 1 calc R . .
H24C H 0.7829 0.1749 0.7152 0.061 Uiso 1 1 calc R . .
C25 C 0.28476(19) 0.40327(13) 0.78544(10) 0.0235(6) Uani 1 1 d . . .
C26 C 0.27919(17) 0.33083(12) 0.76868(10) 0.0190(5) Uani 1 1 d . . .
C27 C 0.24240(17) 0.31206(13) 0.71715(10) 0.0206(6) Uani 1 1 d . . .
H27 H 0.2237 0.3459 0.6916 0.025 Uiso 1 1 calc R . .
C28 C 0.23241(17) 0.24477(13) 0.70219(10) 0.0195(5) Uani 1 1 d . . .
C29 C 0.26651(17) 0.19692(12) 0.73966(10) 0.0194(5) Uani 1 1 d . . .
H29 H 0.2663 0.1510 0.7294 0.023 Uiso 1 1 calc R . .
C30 C 0.30090(17) 0.21451(12) 0.79176(10) 0.0181(5) Uani 1 1 d . . .
C31 C 0.30534(17) 0.28171(12) 0.80648(10) 0.0194(5) Uani 1 1 d . . .
H31 H 0.3263 0.2940 0.8424 0.023 Uiso 1 1 calc R . .
C32 C 0.32009(18) 0.16241(12) 0.83554(10) 0.0208(6) Uani 1 1 d . . .
C33 C 0.17432(18) 0.22505(14) 0.64960(11) 0.0258(6) Uani 1 1 d . . .
C34 C 0.0682(2) 0.2276(2) 0.66222(14) 0.0488(9) Uani 1 1 d . . .
H34A H 0.0572 0.1980 0.6929 0.073 Uiso 1 1 calc R . .
H34B H 0.0287 0.2128 0.6303 0.073 Uiso 1 1 calc R . .
H34C H 0.0509 0.2736 0.6715 0.073 Uiso 1 1 calc R . .
C35 C 0.1964(2) 0.15405(14) 0.63065(11) 0.0300(7) Uani 1 1 d . . .
H35A H 0.2653 0.1499 0.6257 0.045 Uiso 1 1 calc R . .
H35B H 0.1604 0.1450 0.5962 0.045 Uiso 1 1 calc R . .
H35C H 0.1778 0.1217 0.6580 0.045 Uiso 1 1 calc R . .
C36 C 0.1906(2) 0.27399(15) 0.60286(11) 0.0324(7) Uani 1 1 d . . .
H36A H 0.1702 0.3191 0.6130 0.049 Uiso 1 1 calc R . .
H36B H 0.1530 0.2594 0.5702 0.049 Uiso 1 1 calc R . .
H36C H 0.2588 0.2747 0.5956 0.049 Uiso 1 1 calc R . .
C37 C 0.6291(2) 0.39268(13) 0.77431(11) 0.0260(6) Uani 1 1 d . . .
C38 C 0.58336(18) 0.34639(13) 0.81403(10) 0.0225(6) Uani 1 1 d . . .
C39 C 0.52672(19) 0.37308(14) 0.85360(10) 0.0257(6) Uani 1 1 d . . .
H39 H 0.5045 0.4180 0.8499 0.031 Uiso 1 1 calc R . .
C40 C 0.50176(19) 0.33567(14) 0.89858(10) 0.0259(6) Uani 1 1 d . . .
C41 C 0.53314(18) 0.26968(14) 0.90183(10) 0.0243(6) Uani 1 1 d . . .
H41 H 0.5187 0.2434 0.9324 0.029 Uiso 1 1 calc R . .
C42 C 0.58551(18) 0.24111(13) 0.86114(10) 0.0234(6) Uani 1 1 d . . .
C43 C 0.61055(18) 0.27975(13) 0.81762(10) 0.0224(6) Uani 1 1 d . . .
H43 H 0.6466 0.2605 0.7901 0.027 Uiso 1 1 calc R . .
C44 C 0.62760(19) 0.17191(14) 0.86828(11) 0.0253(6) Uani 1 1 d . . .
C45 C 0.4481(2) 0.36647(16) 0.94552(11) 0.0349(7) Uani 1 1 d . . .
C46 C 0.5143(2) 0.36417(16) 0.99709(11) 0.0385(8) Uani 1 1 d . . .
H46A H 0.5307 0.3175 1.0058 0.058 Uiso 1 1 calc R . .
H46B H 0.4816 0.3842 1.0272 0.058 Uiso 1 1 calc R . .
H46C H 0.5730 0.3894 0.9913 0.058 Uiso 1 1 calc R . .
C47 C 0.3558(2) 0.32765(19) 0.95482(13) 0.0493(9) Uani 1 1 d . . .
H47A H 0.3112 0.3323 0.9229 0.074 Uiso 1 1 calc R . .
H47B H 0.3261 0.3457 0.9868 0.074 Uiso 1 1 calc R . .
H47C H 0.3710 0.2802 0.9607 0.074 Uiso 1 1 calc R . .
C48 C 0.4208(3) 0.43991(17) 0.93466(13) 0.0517(10) Uani 1 1 d . . .
H48A H 0.4792 0.4666 0.9317 0.078 Uiso 1 1 calc R . .
H48B H 0.3848 0.4570 0.9647 0.078 Uiso 1 1 calc R . .
H48C H 0.3811 0.4431 0.9007 0.078 Uiso 1 1 calc R . .
C61 C 0.4045(2) 0.26929(16) 0.35741(12) 0.0385(7) Uani 1 1 d . . .
H61 H 0.3405 0.2540 0.3506 0.046 Uiso 1 1 calc R . .
C62 C 0.5709(2) 0.2578(2) 0.34073(14) 0.0532(9) Uani 1 1 d . . .
H62A H 0.5744 0.3024 0.3573 0.080 Uiso 1 1 calc R . .
H62B H 0.6003 0.2591 0.3056 0.080 Uiso 1 1 calc R . .
H62C H 0.6054 0.2256 0.3646 0.080 Uiso 1 1 calc R . .
C63 C 0.4532(3) 0.17962(16) 0.29878(13) 0.0573(11) Uani 1 1 d . . .
H63A H 0.4920 0.1417 0.3127 0.086 Uiso 1 1 calc R . .
H63B H 0.4695 0.1897 0.2616 0.086 Uiso 1 1 calc R . .
H63C H 0.3850 0.1681 0.2991 0.086 Uiso 1 1 calc R . .
N1 N 0.44586(17) 0.51988(10) 0.68994(9) 0.0267(5) Uani 1 1 d . . .
N2 N 0.42511(16) 0.40160(10) 0.63278(8) 0.0232(5) Uani 1 1 d . . .
N3 N 0.33299(15) 0.44225(10) 0.75299(9) 0.0229(5) Uani 1 1 d . . .
N4 N 0.57020(16) 0.43190(11) 0.74441(9) 0.0249(5) Uani 1 1 d . . .
N5 N 0.51459(18) 0.01452(11) 0.81007(9) 0.0296(6) Uani 1 1 d . . .
N6 N 0.49202(16) 0.07651(10) 0.71017(8) 0.0228(5) Uani 1 1 d . . .
N7 N 0.38131(16) 0.11358(10) 0.82433(8) 0.0220(5) Uani 1 1 d . . .
N8 N 0.61974(16) 0.13208(11) 0.82547(9) 0.0273(5) Uani 1 1 d . . .
N12 N 0.47263(17) 0.23790(11) 0.33285(10) 0.0320(6) Uani 1 1 d . . .
O1 O 0.40124(13) 0.34034(9) 0.55421(7) 0.0250(4) Uani 1 1 d . A .
O2 O 0.24466(16) 0.42161(9) 0.82711(8) 0.0367(5) Uani 1 1 d . . .
O3 O 0.71881(14) 0.39366(10) 0.77579(8) 0.0353(5) Uani 1 1 d . . .
O4 O 0.42388(13) 0.08214(8) 0.62352(7) 0.0251(4) Uani 1 1 d . . .
O5 O 0.27542(15) 0.16694(9) 0.87749(7) 0.0323(5) Uani 1 1 d . . .
O6 O 0.66879(16) 0.15817(11) 0.91333(8) 0.0422(6) Uani 1 1 d . . .
O12 O 0.41768(19) 0.31722(11) 0.38869(10) 0.0545(6) Uani 1 1 d . A .
K1 K 0.32593(4) 0.37935(3) 0.46214(2) 0.02907(15) Uani 1 1 d . . .
O11 O 0.354(3) 0.502(2) 0.462(2) 0.0560(19) Uani 0.23(4) 1 d PD A 1
N11 N 0.334(2) 0.597(2) 0.4880(17) 0.0344(15) Uani 0.23(4) 1 d PD A 1
C51 C 0.396(3) 0.557(2) 0.466(2) 0.0391(19) Uani 0.23(4) 1 d PD A 1
H51 H 0.4587 0.5673 0.4561 0.047 Uiso 0.23(4) 1 calc PR A 1
C52 C 0.363(3) 0.662(2) 0.509(2) 0.0414(16) Uani 0.23(4) 1 d PD A 1
H52A H 0.3283 0.6720 0.5418 0.062 Uiso 0.23(4) 1 calc PR A 1
H52B H 0.3474 0.6966 0.4816 0.062 Uiso 0.23(4) 1 calc PR A 1
H52C H 0.4319 0.6622 0.5183 0.062 Uiso 0.23(4) 1 calc PR A 1
C53 C 0.240(2) 0.573(2) 0.5019(17) 0.059(3) Uani 0.23(4) 1 d PD A 1
H53A H 0.1954 0.5746 0.4698 0.089 Uiso 0.23(4) 1 calc PR A 1
H53B H 0.2158 0.6009 0.5306 0.089 Uiso 0.23(4) 1 calc PR A 1
H53C H 0.2455 0.5263 0.5147 0.089 Uiso 0.23(4) 1 calc PR A 1
O11A O 0.3780(11) 0.5053(6) 0.4591(5) 0.0560(19) Uani 0.77(4) 1 d PD A 2
N11A N 0.3414(6) 0.6090(6) 0.4957(5) 0.0344(15) Uani 0.77(4) 1 d PD A 2
C51A C 0.3975(8) 0.5623(6) 0.4767(6) 0.0391(19) Uani 0.77(4) 1 d PD A 2
H51A H 0.4633 0.5743 0.4764 0.047 Uiso 0.77(4) 1 calc PR A 2
C52A C 0.3776(9) 0.6751(6) 0.5110(6) 0.0414(16) Uani 0.77(4) 1 d PD A 2
H52D H 0.4466 0.6771 0.5060 0.062 Uiso 0.77(4) 1 calc PR A 2
H52E H 0.3660 0.6836 0.5492 0.062 Uiso 0.77(4) 1 calc PR A 2
H52F H 0.3445 0.7091 0.4882 0.062 Uiso 0.77(4) 1 calc PR A 2
C53A C 0.2386(6) 0.5982(9) 0.4986(4) 0.059(3) Uani 0.77(4) 1 d PD A 2
H53D H 0.2036 0.6284 0.4732 0.089 Uiso 0.77(4) 1 calc PR A 2
H53E H 0.2199 0.6072 0.5356 0.089 Uiso 0.77(4) 1 calc PR A 2
H53F H 0.2231 0.5516 0.4890 0.089 Uiso 0.77(4) 1 calc PR A 2
K2 K 0.15017(16) 0.46473(10) 0.90699(10) 0.0250(4) Uani 0.687(2) 1 d PD . 1
O13 O -0.0178(3) 0.4068(3) 0.9096(2) 0.0431(12) Uani 0.687(2) 1 d PD . 1
N13 N -0.1250(3) 0.3471(2) 0.95452(17) 0.0337(11) Uani 0.687(2) 1 d PD . 1
C71 C -0.0957(5) 0.3831(5) 0.9147(3) 0.0436(16) Uani 0.687(2) 1 d PD . 1
H71 H -0.1421 0.3917 0.8859 0.052 Uiso 0.687(2) 1 calc PR . 1
C72 C -0.2253(4) 0.3248(4) 0.9546(3) 0.0672(17) Uani 0.687(2) 1 d PD . 1
H72A H -0.2565 0.3462 0.9847 0.101 Uiso 0.687(2) 1 calc PR . 1
H72B H -0.2273 0.2760 0.9589 0.101 Uiso 0.687(2) 1 calc PR . 1
H72C H -0.2591 0.3374 0.9202 0.101 Uiso 0.687(2) 1 calc PR . 1
C73 C -0.0617(5) 0.3292(3) 1.0011(2) 0.0503(15) Uani 0.687(2) 1 d PD . 1
H73A H 0.0050 0.3379 0.9927 0.075 Uiso 0.687(2) 1 calc PR . 1
H73B H -0.0695 0.2816 1.0094 0.075 Uiso 0.687(2) 1 calc PR . 1
H73C H -0.0778 0.3562 1.0324 0.075 Uiso 0.687(2) 1 calc PR . 1
O14 O 0.1891(3) 0.45774(19) 1.01127(13) 0.0558(9) Uani 0.687(2) 1 d PD . 1
N14 N 0.2318(4) 0.4759(3) 1.10016(19) 0.0343(13) Uani 0.687(2) 1 d PD . 1
C81 C 0.1695(4) 0.4599(3) 1.05905(19) 0.0369(10) Uani 0.687(2) 1 d PD . 1
H81 H 0.1057 0.4495 1.0674 0.044 Uiso 0.687(2) 1 calc PR . 1
C82 C 0.2002(5) 0.4801(4) 1.1558(2) 0.0463(15) Uani 0.687(2) 1 d PD . 1
H82A H 0.1318 0.4690 1.1558 0.069 Uiso 0.687(2) 1 calc PR . 1
H82B H 0.2106 0.5256 1.1697 0.069 Uiso 0.687(2) 1 calc PR . 1
H82C H 0.2371 0.4483 1.1790 0.069 Uiso 0.687(2) 1 calc PR . 1
C83 C 0.3298(4) 0.4921(3) 1.0913(2) 0.0609(15) Uani 0.687(2) 1 d PD . 1
H83A H 0.3723 0.4602 1.1109 0.091 Uiso 0.687(2) 1 calc PR . 1
H83B H 0.3439 0.5376 1.1046 0.091 Uiso 0.687(2) 1 calc PR . 1
H83C H 0.3401 0.4898 1.0524 0.091 Uiso 0.687(2) 1 calc PR . 1
K2A K 0.1732(4) 0.4790(3) 0.9079(2) 0.0250(4) Uani 0.313(2) 1 d PD . 2
O13A O 0.0153(9) 0.4070(8) 0.9235(5) 0.0431(12) Uani 0.313(2) 1 d PD . 2
N13A N -0.0865(8) 0.3438(6) 0.9714(5) 0.0337(11) Uani 0.313(2) 1 d PD . 2
C71A C -0.0671(12) 0.3816(12) 0.9282(7) 0.0436(16) Uani 0.313(2) 1 d PD . 2
H71A H -0.1161 0.3894 0.9006 0.052 Uiso 0.313(2) 1 calc PR . 2
C72A C -0.1772(9) 0.3142(7) 0.9857(7) 0.0672(17) Uani 0.313(2) 1 d PD . 2
H72D H -0.2015 0.3384 1.0167 0.101 Uiso 0.313(2) 1 calc PR . 2
H72E H -0.1671 0.2670 0.9955 0.101 Uiso 0.313(2) 1 calc PR . 2
H72F H -0.2240 0.3173 0.9547 0.101 Uiso 0.313(2) 1 calc PR . 2
C73A C -0.0043(10) 0.3368(7) 1.0108(5) 0.0503(15) Uani 0.313(2) 1 d PD . 2
H73D H 0.0538 0.3534 0.9948 0.075 Uiso 0.313(2) 1 calc PR . 2
H73E H 0.0042 0.2894 1.0205 0.075 Uiso 0.313(2) 1 calc PR . 2
H73F H -0.0159 0.3628 1.0434 0.075 Uiso 0.313(2) 1 calc PR . 2
O14A O 0.2492(6) 0.5201(4) 1.0001(3) 0.0558(9) Uani 0.313(2) 1 d PD . 2
N14A N 0.2080(12) 0.4818(9) 1.0823(6) 0.0343(13) Uani 0.313(2) 1 d PD . 2
C81A C 0.2591(7) 0.5179(5) 1.0493(4) 0.0369(10) Uani 0.313(2) 1 d PD . 2
H81A H 0.3086 0.5448 1.0659 0.044 Uiso 0.313(2) 1 calc PR . 2
C82A C 0.2232(13) 0.4804(11) 1.1410(6) 0.0463(15) Uani 0.313(2) 1 d PD . 2
H82D H 0.2516 0.4374 1.1523 0.069 Uiso 0.313(2) 1 calc PR . 2
H82E H 0.1616 0.4861 1.1576 0.069 Uiso 0.313(2) 1 calc PR . 2
H82F H 0.2665 0.5169 1.1527 0.069 Uiso 0.313(2) 1 calc PR . 2
C83A C 0.1271(10) 0.4415(8) 1.0597(6) 0.0609(15) Uani 0.313(2) 1 d PD . 2
H83D H 0.0817 0.4705 1.0391 0.091 Uiso 0.313(2) 1 calc PR . 2
H83E H 0.0947 0.4200 1.0893 0.091 Uiso 0.313(2) 1 calc PR . 2
H83F H 0.1509 0.4070 1.0356 0.091 Uiso 0.313(2) 1 calc PR . 2
Co1 Co 0.44186(3) 0.415979(16) 0.711514(14) 0.02000(9) Uani 1 1 d . . .
Co2 Co 0.49682(2) 0.116157(16) 0.783040(13) 0.02010(9) Uani 1 1 d . . .
C1S C -0.0885(8) 0.5889(5) 0.4825(4) 0.086(3) Uani 0.50 1 d PDU B -1
H1SA H -0.1383 0.5668 0.4593 0.130 Uiso 0.50 1 calc PR B -1
H1SB H -0.0706 0.6314 0.4658 0.130 Uiso 0.50 1 calc PR B -1
H1SC H -0.1130 0.5977 0.5182 0.130 Uiso 0.50 1 calc PR B -1
C2S C -0.0015(7) 0.5440(4) 0.4888(3) 0.0493(15) Uani 0.50 1 d PDU B -1
H2SA H 0.0292 0.5398 0.4538 0.059 Uiso 0.50 1 calc PR B -1
H2SB H 0.0458 0.5629 0.5160 0.059 Uiso 0.50 1 calc PR B -1
O1S O -0.0339(3) 0.4797(3) 0.5062(2) 0.0456(12) Uani 0.50 1 d PDU B -1
C3S C 0.0424(6) 0.4325(5) 0.5103(3) 0.0493(15) Uani 0.50 1 d PDU B -1
H3SA H 0.0895 0.4453 0.5400 0.059 Uiso 0.50 1 calc PR B -1
H3SB H 0.0756 0.4311 0.4759 0.059 Uiso 0.50 1 calc PR B -1
C4S C 0.0003(7) 0.3663(4) 0.5215(3) 0.075(2) Uani 0.50 1 d PDU B -1
H4SA H -0.0241 0.3663 0.5579 0.113 Uiso 0.50 1 calc PR B -1
H4SB H 0.0497 0.3316 0.5194 0.113 Uiso 0.50 1 calc PR B -1
H4SC H -0.0524 0.3570 0.4946 0.113 Uiso 0.50 1 calc PR B -1

loop_
_atom_site_aniso_label
_atom_site_aniso_U_11
_atom_site_aniso_U_22
_atom_site_aniso_U_33
_atom_site_aniso_U_23
_atom_site_aniso_U_13
_atom_site_aniso_U_12
C1 0.056(2) 0.0191(14) 0.0233(15) 0.0059(11) 0.0071(14) 0.0044(13)
C2 0.0470(19) 0.0211(14) 0.0239(15) 0.0032(11) 0.0020(13) 0.0102(13)
C3 0.0434(18) 0.0149(13) 0.0338(16) -0.0020(12) 0.0088(13) 0.0086(12)
C4 0.0399(17) 0.0181(13) 0.0290(15) -0.0041(11) 0.0109(13) 0.0068(12)
C5 0.0493(19) 0.0210(14) 0.0301(16) -0.0021(12) 0.0122(14) -0.0079(13)
C6 0.0365(17) 0.0324(16) 0.0300(16) -0.0010(13) 0.0079(13) -0.0117(13)
C7 0.067(2) 0.0169(14) 0.0216(15) -0.0016(11) 0.0012(14) 0.0099(14)
C8 0.052(2) 0.0145(13) 0.0182(14) -0.0026(11) 0.0016(13) 0.0014(12)
C9 0.062(2) 0.0188(14) 0.0212(14) 0.0058(11) 0.0024(14) 0.0043(14)
C10 0.0437(18) 0.0223(14) 0.0192(14) 0.0061(11) 0.0008(12) 0.0044(12)
C11 0.058(2) 0.0334(17) 0.0226(15) -0.0037(13) -0.0066(14) 0.0316(16)
C12 0.0392(18) 0.0436(19) 0.0325(17) -0.0088(14) -0.0059(14) 0.0251(15)
C13 0.0185(13) 0.0181(13) 0.0189(13) 0.0021(10) 0.0039(11) -0.0004(10)
C14 0.0184(13) 0.0191(13) 0.0131(12) -0.0025(10) 0.0035(10) 0.0011(10)
C15 0.0231(14) 0.0197(13) 0.0186(13) -0.0036(10) 0.0059(11) -0.0046(11)
C16 0.0168(13) 0.0268(14) 0.0186(13) -0.0047(11) 0.0039(10) -0.0016(11)
C17 0.0184(14) 0.0228(13) 0.0184(13) -0.0025(10) 0.0023(10) 0.0069(10)
C18 0.0178(13) 0.0194(13) 0.0145(12) -0.0023(10) 0.0023(10) -0.0001(10)
C19 0.0149(13) 0.0214(13) 0.0155(12) -0.0016(10) 0.0019(10) 0.0009(10)
C20 0.0183(13) 0.0180(13) 0.0181(13) -0.0033(10) 0.0032(10) 0.0029(10)
C21 0.0145(14) 0.0373(16) 0.0297(15) -0.0031(12) 0.0036(11) -0.0018(11)
C22 0.0198(15) 0.054(2) 0.0434(19) -0.0140(15) 0.0067(13) 0.0030(14)
C23 0.0202(15) 0.0425(18) 0.0439(18) -0.0071(14) 0.0078(13) -0.0093(13)
C24 0.0170(15) 0.061(2) 0.0446(19) 0.0055(16) -0.0027(13) -0.0033(14)
C25 0.0287(15) 0.0217(14) 0.0203(14) 0.0023(11) 0.0040(12) 0.0100(11)
C26 0.0153(13) 0.0201(13) 0.0222(13) 0.0006(10) 0.0071(10) 0.0039(10)
C27 0.0170(13) 0.0250(14) 0.0201(13) 0.0079(11) 0.0037(11) 0.0077(10)
C28 0.0126(13) 0.0259(14) 0.0203(13) 0.0004(11) 0.0038(10) -0.0021(10)
C29 0.0178(13) 0.0197(13) 0.0210(13) 0.0002(10) 0.0032(11) -0.0025(10)
C30 0.0141(13) 0.0207(13) 0.0199(13) 0.0022(10) 0.0036(10) 0.0009(10)
C31 0.0176(13) 0.0229(13) 0.0181(13) -0.0010(10) 0.0039(10) 0.0021(10)
C32 0.0253(14) 0.0180(13) 0.0189(13) -0.0019(10) -0.0007(11) -0.0041(11)
C33 0.0164(14) 0.0383(16) 0.0225(14) 0.0022(12) -0.0006(11) -0.0002(12)
C34 0.0181(16) 0.087(3) 0.0408(19) -0.0092(18) -0.0016(14) -0.0034(16)
C35 0.0325(16) 0.0359(16) 0.0209(14) 0.0006(12) -0.0047(12) -0.0127(13)
C36 0.0329(17) 0.0389(17) 0.0240(15) 0.0021(13) -0.0095(13) 0.0035(13)
C37 0.0261(16) 0.0267(14) 0.0256(14) -0.0137(12) 0.0053(12) -0.0008(12)
C38 0.0211(14) 0.0289(15) 0.0175(13) -0.0045(11) -0.0005(11) 0.0013(11)
C39 0.0261(15) 0.0278(15) 0.0229(14) -0.0050(11) -0.0017(11) 0.0078(12)
C40 0.0239(15) 0.0356(16) 0.0180(13) -0.0045(12) 0.0000(11) 0.0066(12)
C41 0.0232(14) 0.0350(15) 0.0145(13) -0.0001(11) -0.0016(11) 0.0012(12)
C42 0.0200(14) 0.0275(14) 0.0217(14) -0.0035(11) -0.0081(11) 0.0005(11)
C43 0.0181(14) 0.0297(15) 0.0190(13) -0.0075(11) -0.0017(10) 0.0026(11)
C44 0.0203(14) 0.0314(15) 0.0235(15) -0.0021(12) -0.0036(11) 0.0039(11)
C45 0.0408(18) 0.0446(18) 0.0197(14) -0.0037(13) 0.0036(13) 0.0137(14)
C46 0.052(2) 0.0415(18) 0.0224(15) -0.0070(13) 0.0016(14) 0.0121(15)
C47 0.045(2) 0.076(3) 0.0290(17) -0.0117(17) 0.0160(15) 0.0079(18)
C48 0.071(3) 0.057(2) 0.0284(17) -0.0008(15) 0.0157(17) 0.0374(19)
C61 0.0441(19) 0.0376(18) 0.0346(17) 0.0042(15) 0.0086(15) 0.0025(15)
C62 0.039(2) 0.075(3) 0.047(2) -0.0024(19) 0.0065(17) 0.0036(18)
C63 0.111(3) 0.0279(17) 0.0320(18) -0.0061(14) -0.005(2) 0.0062(19)
N1 0.0398(14) 0.0165(11) 0.0244(12) 0.0000(9) 0.0089(10) 0.0005(10)
N2 0.0312(13) 0.0176(11) 0.0210(11) 0.0032(9) 0.0030(10) 0.0056(9)
N3 0.0285(13) 0.0149(11) 0.0260(12) -0.0011(9) 0.0060(10) 0.0059(9)
N4 0.0266(13) 0.0236(12) 0.0250(12) 0.0006(10) 0.0055(10) -0.0034(10)
N5 0.0529(16) 0.0197(12) 0.0159(11) -0.0018(9) -0.0010(11) 0.0131(11)
N6 0.0338(13) 0.0166(11) 0.0177(11) -0.0022(9) -0.0008(10) 0.0014(9)
N7 0.0315(13) 0.0175(11) 0.0167(11) 0.0041(9) 0.0000(9) 0.0026(9)
N8 0.0225(12) 0.0320(13) 0.0267(13) -0.0067(10) -0.0037(10) 0.0136(10)
N12 0.0376(15) 0.0255(13) 0.0331(14) -0.0051(10) 0.0036(11) -0.0002(11)
O1 0.0324(11) 0.0234(10) 0.0190(10) 0.0011(8) -0.0013(8) 0.0024(8)
O2 0.0579(14) 0.0252(10) 0.0291(11) 0.0021(8) 0.0205(10) 0.0149(10)
O3 0.0248(11) 0.0390(12) 0.0427(12) -0.0043(10) 0.0068(9) -0.0014(9)
O4 0.0322(11) 0.0196(9) 0.0226(10) -0.0010(8) -0.0055(8) -0.0029(8)
O5 0.0471(13) 0.0277(11) 0.0234(10) 0.0047(8) 0.0131(9) 0.0072(9)
O6 0.0529(14) 0.0426(13) 0.0291(12) -0.0055(10) -0.0151(10) 0.0194(11)
O12 0.0775(18) 0.0387(13) 0.0491(14) -0.0137(11) 0.0204(13) 0.0067(12)
K1 0.0355(4) 0.0285(3) 0.0224(3) -0.0024(2) -0.0059(3) -0.0018(3)
O11 0.079(7) 0.040(2) 0.052(2) -0.0009(16) 0.028(4) -0.031(3)
N11 0.037(2) 0.046(5) 0.022(4) -0.015(2) 0.008(2) -0.019(2)
C51 0.057(2) 0.033(3) 0.029(6) 0.000(2) 0.012(3) -0.016(2)
C52 0.046(5) 0.037(4) 0.041(2) -0.007(3) 0.000(3) -0.011(3)
C53 0.051(2) 0.083(8) 0.045(3) -0.014(5) 0.022(2) -0.030(4)
O11A 0.079(7) 0.040(2) 0.052(2) -0.0009(16) 0.028(4) -0.031(3)
N11A 0.037(2) 0.046(5) 0.022(4) -0.015(2) 0.008(2) -0.019(2)
C51A 0.057(2) 0.033(3) 0.029(6) 0.000(2) 0.012(3) -0.016(2)
C52A 0.046(5) 0.037(4) 0.041(2) -0.007(3) 0.000(3) -0.011(3)
C53A 0.051(2) 0.083(8) 0.045(3) -0.014(5) 0.022(2) -0.030(4)
K2 0.0330(12) 0.0213(10) 0.0212(3) 0.0005(6) 0.0066(7) 0.0054(6)
O13 0.054(4) 0.0398(14) 0.036(3) 0.000(2) 0.012(2) -0.020(3)
N13 0.041(3) 0.0315(17) 0.029(3) -0.004(2) 0.006(2) -0.005(2)
C71 0.066(5) 0.037(2) 0.029(4) -0.001(3) 0.005(3) 0.007(4)
C72 0.044(4) 0.067(4) 0.092(5) -0.010(4) 0.021(3) -0.004(3)
C73 0.072(5) 0.056(3) 0.021(3) -0.001(2) -0.015(3) -0.004(3)
O14 0.072(2) 0.070(2) 0.0258(17) -0.0023(15) 0.0069(15) 0.0170(18)
N14 0.035(4) 0.038(2) 0.031(4) -0.003(3) 0.005(2) -0.013(2)
C81 0.039(3) 0.043(3) 0.029(2) 0.000(2) 0.005(2) 0.009(2)
C82 0.061(4) 0.057(2) 0.023(3) -0.010(3) 0.020(2) -0.028(3)
C83 0.051(3) 0.071(4) 0.062(3) -0.018(3) 0.019(3) -0.027(3)
K2A 0.0330(12) 0.0213(10) 0.0212(3) 0.0005(6) 0.0066(7) 0.0054(6)
O13A 0.054(4) 0.0398(14) 0.036(3) 0.000(2) 0.012(2) -0.020(3)
N13A 0.041(3) 0.0315(17) 0.029(3) -0.004(2) 0.006(2) -0.005(2)
C71A 0.066(5) 0.037(2) 0.029(4) -0.001(3) 0.005(3) 0.007(4)
C72A 0.044(4) 0.067(4) 0.092(5) -0.010(4) 0.021(3) -0.004(3)
C73A 0.072(5) 0.056(3) 0.021(3) -0.001(2) -0.015(3) -0.004(3)
O14A 0.072(2) 0.070(2) 0.0258(17) -0.0023(15) 0.0069(15) 0.0170(18)
N14A 0.035(4) 0.038(2) 0.031(4) -0.003(3) 0.005(2) -0.013(2)
C81A 0.039(3) 0.043(3) 0.029(2) 0.000(2) 0.005(2) 0.009(2)
C82A 0.061(4) 0.057(2) 0.023(3) -0.010(3) 0.020(2) -0.028(3)
C83A 0.051(3) 0.071(4) 0.062(3) -0.018(3) 0.019(3) -0.027(3)
Co1 0.0257(2) 0.01604(18) 0.01864(18) -0.00061(14) 0.00440(14) 0.00314(14)
Co2 0.0261(2) 0.01802(18) 0.01589(18) -0.00176(14) -0.00139(14) 0.00495(14)
C1S 0.105(8) 0.086(5) 0.066(6) 0.003(5) -0.009(6) 0.058(6)
C2S 0.037(5) 0.086(5) 0.025(2) -0.006(3) -0.001(4) 0.029(3)
O1S 0.024(3) 0.076(3) 0.035(2) -0.002(2) -0.002(2) 0.026(2)
C3S 0.037(5) 0.086(5) 0.025(2) -0.006(3) -0.001(4) 0.029(3)
C4S 0.088(6) 0.079(4) 0.058(5) -0.001(4) -0.008(5) 0.045(3)

loop_
_atom_type_symbol
_atom_type_description
_atom_type_scat_dispersion_real
_atom_type_scat_dispersion_imag
_atom_type_scat_source
C C 0.0033 0.0016 'International Tables Vol C Tables 4.2.6.8 and 6.1.1.4'
H H 0.0000 0.0000 'International Tables Vol C Tables 4.2.6.8 and 6.1.1.4'
Co Co 0.3494 0.9721 'International Tables Vol C Tables 4.2.6.8 and 6.1.1.4'
K K 0.2009 0.2494 'International Tables Vol C Tables 4.2.6.8 and 6.1.1.4'
N N 0.0061 0.0033 'International Tables Vol C Tables 4.2.6.8 and 6.1.1.4'
O O 0.0106 0.0060 'International Tables Vol C Tables 4.2.6.8 and 6.1.1.4'

loop_
_geom_angle_atom_site_label_1
_geom_angle_atom_site_label_2
_geom_angle_atom_site_label_3
_geom_angle
_geom_angle_site_symmetry_1
_geom_angle_site_symmetry_3
N1 C1 C2 109.9(2) . .
N1 C1 H1A 109.7 . .
C2 C1 H1A 109.7 . .
N1 C1 H1B 109.7 . .
C2 C1 H1B 109.7 . .
H1A C1 H1B 108.2 . .
N2 C2 C1 107.3(2) . .
N2 C2 H2A 110.2 . .
C1 C2 H2A 110.2 . .
N2 C2 H2B 110.2 . .
C1 C2 H2B 110.2 . .
H2A C2 H2B 108.5 . .
N1 C3 C4 110.5(2) . .
N1 C3 H3A 109.6 . .
C4 C3 H3A 109.6 . .
N1 C3 H3B 109.6 . .
C4 C3 H3B 109.6 . .
H3A C3 H3B 108.1 . .
N3 C4 C3 107.4(2) . .
N3 C4 H4A 110.2 . .
C3 C4 H4A 110.2 . .
N3 C4 H4B 110.2 . .
C3 C4 H4B 110.2 . .
H4A C4 H4B 108.5 . .
N1 C5 C6 110.4(2) . .
N1 C5 H5A 109.6 . .
C6 C5 H5A 109.6 . .
N1 C5 H5B 109.6 . .
C6 C5 H5B 109.6 . .
H5A C5 H5B 108.1 . .
N4 C6 C5 107.2(2) . .
N4 C6 H6A 110.3 . .
C5 C6 H6A 110.3 . .
N4 C6 H6B 110.3 . .
C5 C6 H6B 110.3 . .
H6A C6 H6B 108.5 . .
N5 C7 C8 110.0(2) . .
N5 C7 H7A 109.7 . .
C8 C7 H7A 109.7 . .
N5 C7 H7B 109.7 . .
C8 C7 H7B 109.7 . .
H7A C7 H7B 108.2 . .
N6 C8 C7 108.3(2) . .
N6 C8 K2 106.70(15) . 2_546
C7 C8 K2 142.59(17) . 2_546
N6 C8 K2A 102.64(17) . 2_546
C7 C8 K2A 148.12(19) . 2_546
K2 C8 K2A 6.82(8) 2_546 2_546
N6 C8 H8A 110.0 . .
C7 C8 H8A 110.0 . .
K2 C8 H8A 43.9 2_546 .
K2A C8 H8A 50.2 2_546 .
N6 C8 H8B 110.0 . .
C7 C8 H8B 110.0 . .
K2 C8 H8B 68.9 2_546 .
K2A C8 H8B 64.7 2_546 .
H8A C8 H8B 108.4 . .
N5 C9 C10 109.7(2) . .
N5 C9 H9A 109.7 . .
C10 C9 H9A 109.7 . .
N5 C9 H9B 109.7 . .
C10 C9 H9B 109.7 . .
H9A C9 H9B 108.2 . .
N7 C10 C9 107.4(2) . .
N7 C10 H10A 110.2 . .
C9 C10 H10A 110.2 . .
N7 C10 H10B 110.2 . .
C9 C10 H10B 110.2 . .
H10A C10 H10B 108.5 . .
N5 C11 C12 109.1(2) . .
N5 C11 H11A 109.9 . .
C12 C11 H11A 109.9 . .
N5 C11 H11B 109.9 . .
C12 C11 H11B 109.9 . .
H11A C11 H11B 108.3 . .
N8 C12 C11 110.0(2) . .
N8 C12 H12A 109.7 . .
C11 C12 H12A 109.7 . .
N8 C12 H12B 109.7 . .
C11 C12 H12B 109.7 . .
H12A C12 H12B 108.2 . .
O1 C13 N2 126.6(2) . .
O1 C13 C14 118.5(2) . .
N2 C13 C14 114.9(2) . .
C19 C14 C15 119.6(2) . .
C19 C14 C13 120.8(2) . .
C15 C14 C13 119.2(2) . .
C16 C15 C14 121.6(2) . .
C16 C15 H15 119.2 . .
C14 C15 H15 119.2 . .
C15 C16 C17 117.1(2) . .
C15 C16 C21 122.9(2) . .
C17 C16 C21 119.6(2) . .
C18 C17 C16 122.2(2) . .
C18 C17 H17 118.9 . .
C16 C17 H17 118.9 . .
C17 C18 C19 119.3(2) . .
C17 C18 C20 119.3(2) . .
C19 C18 C20 121.0(2) . .
C14 C19 C18 119.8(2) . .
C14 C19 H19 120.1 . .
C18 C19 H19 120.1 . .
O4 C20 N6 125.7(2) . .
O4 C20 C18 118.5(2) . .
N6 C20 C18 115.6(2) . .
C23 C21 C24 108.8(2) . .
C23 C21 C16 112.5(2) . .
C24 C21 C16 111.3(2) . .
C23 C21 C22 108.6(2) . .
C24 C21 C22 109.2(2) . .
C16 C21 C22 106.5(2) . .
C21 C22 H22A 109.5 . .
C21 C22 H22B 109.5 . .
H22A C22 H22B 109.5 . .
C21 C22 H22C 109.5 . .
H22A C22 H22C 109.5 . .
H22B C22 H22C 109.5 . .
C21 C23 H23A 109.5 . .
C21 C23 H23B 109.5 . .
H23A C23 H23B 109.5 . .
C21 C23 H23C 109.5 . .
H23A C23 H23C 109.5 . .
H23B C23 H23C 109.5 . .
C21 C24 H24A 109.5 . .
C21 C24 H24B 109.5 . .
H24A C24 H24B 109.5 . .
C21 C24 H24C 109.5 . .
H24A C24 H24C 109.5 . .
H24B C24 H24C 109.5 . .
O2 C25 N3 126.2(2) . .
O2 C25 C26 119.2(2) . .
N3 C25 C26 114.6(2) . .
C31 C26 C27 119.5(2) . .
C31 C26 C25 119.1(2) . .
C27 C26 C25 121.3(2) . .
C26 C27 C28 121.6(2) . .
C26 C27 H27 119.2 . .
C28 C27 H27 119.2 . .
C29 C28 C27 117.2(2) . .
C29 C28 C33 121.8(2) . .
C27 C28 C33 120.5(2) . .
C30 C29 C28 121.8(2) . .
C30 C29 H29 119.1 . .
C28 C29 H29 119.1 . .
C31 C30 C29 119.5(2) . .
C31 C30 C32 118.2(2) . .
C29 C30 C32 121.6(2) . .
C26 C31 C30 120.0(2) . .
C26 C31 H31 120.0 . .
C30 C31 H31 120.0 . .
O5 C32 N7 125.7(2) . .
O5 C32 C30 117.9(2) . .
N7 C32 C30 116.3(2) . .
C35 C33 C34 107.9(2) . .
C35 C33 C36 108.5(2) . .
C34 C33 C36 108.5(2) . .
C35 C33 C28 112.8(2) . .
C34 C33 C28 106.8(2) . .
C36 C33 C28 112.1(2) . .
C33 C34 H34A 109.5 . .
C33 C34 H34B 109.5 . .
H34A C34 H34B 109.5 . .
C33 C34 H34C 109.5 . .
H34A C34 H34C 109.5 . .
H34B C34 H34C 109.5 . .
C33 C35 H35A 109.5 . .
C33 C35 H35B 109.5 . .
H35A C35 H35B 109.5 . .
C33 C35 H35C 109.5 . .
H35A C35 H35C 109.5 . .
H35B C35 H35C 109.5 . .
C33 C36 H36A 109.5 . .
C33 C36 H36B 109.5 . .
H36A C36 H36B 109.5 . .
C33 C36 H36C 109.5 . .
H36A C36 H36C 109.5 . .
H36B C36 H36C 109.5 . .
O3 C37 N4 126.4(3) . .
O3 C37 C38 116.7(2) . .
N4 C37 C38 116.6(2) . .
C43 C38 C39 119.0(2) . .
C43 C38 C37 120.2(2) . .
C39 C38 C37 119.8(2) . .
C38 C39 C40 121.9(2) . .
C38 C39 H39 119.0 . .
C40 C39 H39 119.0 . .
C41 C40 C39 117.4(2) . .
C41 C40 C45 120.0(2) . .
C39 C40 C45 122.5(2) . .
C40 C41 C42 121.5(2) . .
C40 C41 H41 119.3 . .
C42 C41 H41 119.3 . .
C43 C42 C41 119.8(2) . .
C43 C42 C44 119.2(2) . .
C41 C42 C44 120.4(2) . .
C42 C43 C38 120.3(2) . .
C42 C43 H43 119.9 . .
C38 C43 H43 119.9 . .
O6 C44 N8 126.2(2) . .
O6 C44 C42 117.4(2) . .
N8 C44 C42 116.3(2) . .
C46 C45 C47 109.5(3) . .
C46 C45 C48 107.8(3) . .
C47 C45 C48 107.9(3) . .
C46 C45 C40 108.4(2) . .
C47 C45 C40 111.1(2) . .
C48 C45 C40 112.1(2) . .
C45 C46 H46A 109.5 . .
C45 C46 H46B 109.5 . .
H46A C46 H46B 109.5 . .
C45 C46 H46C 109.5 . .
H46A C46 H46C 109.5 . .
H46B C46 H46C 109.5 . .
C45 C47 H47A 109.5 . .
C45 C47 H47B 109.5 . .
H47A C47 H47B 109.5 . .
C45 C47 H47C 109.5 . .
H47A C47 H47C 109.5 . .
H47B C47 H47C 109.5 . .
C45 C48 H48A 109.5 . .
C45 C48 H48B 109.5 . .
H48A C48 H48B 109.5 . .
C45 C48 H48C 109.5 . .
H48A C48 H48C 109.5 . .
H48B C48 H48C 109.5 . .
O12 C61 N12 124.7(3) . .
O12 C61 H61 117.6 . .
N12 C61 H61 117.6 . .
N12 C62 H62A 109.5 . .
N12 C62 H62B 109.5 . .
H62A C62 H62B 109.5 . .
N12 C62 H62C 109.5 . .
H62A C62 H62C 109.5 . .
H62B C62 H62C 109.5 . .
N12 C63 H63A 109.5 . .
N12 C63 H63B 109.5 . .
H63A C63 H63B 109.5 . .
N12 C63 H63C 109.5 . .
H63A C63 H63C 109.5 . .
H63B C63 H63C 109.5 . .
C5 N1 C3 113.9(2) . .
C5 N1 C1 112.7(2) . .
C3 N1 C1 112.4(2) . .
C5 N1 Co1 105.10(16) . .
C3 N1 Co1 105.62(15) . .
C1 N1 Co1 106.15(15) . .
C13 N2 C2 118.1(2) . .
C13 N2 Co1 132.26(17) . .
C2 N2 Co1 108.93(16) . .
C25 N3 C4 117.5(2) . .
C25 N3 Co1 126.62(17) . .
C4 N3 Co1 110.14(16) . .
C37 N4 C6 117.5(2) . .
C37 N4 Co1 131.33(18) . .
C6 N4 Co1 108.28(17) . .
C9 N5 C11 113.3(2) . .
C9 N5 C7 112.7(2) . .
C11 N5 C7 112.4(2) . .
C9 N5 Co2 105.67(16) . .
C11 N5 Co2 106.33(17) . .
C7 N5 Co2 105.76(16) . .
C20 N6 C8 116.7(2) . .
C20 N6 Co2 126.90(17) . .
C8 N6 Co2 110.42(15) . .
C32 N7 C10 114.7(2) . .
C32 N7 Co2 130.18(17) . .
C10 N7 Co2 110.05(16) . .
C44 N8 C12 116.2(2) . .
C44 N8 Co2 123.22(18) . .
C12 N8 Co2 107.25(18) . .
C61 N12 C62 121.2(3) . .
C61 N12 C63 122.1(3) . .
C62 N12 C63 116.5(3) . .
C13 O1 K1 155.27(16) . .
C25 O2 K2A 170.2(2) . .
C25 O2 K2 174.67(19) . .
K2A O2 K2 9.54(11) . .
C20 O4 K2A 143.0(2) . 2_546
C20 O4 K2 138.78(16) . 2_546
K2A O4 K2 9.21(11) 2_546 2_546
C44 O6 K1 145.20(19) . 4_666
C61 O12 K1 138.1(2) . .
O11 K1 O6 114.8(12) . 4_565
O11 K1 O1 104.3(13) . .
O6 K1 O1 128.71(7) 4_565 .
O11 K1 O12 112.5(9) . .
O6 K1 O12 88.61(8) 4_565 .
O1 K1 O12 106.25(7) . .
O11 K1 O11A 7.2(12) . .
O6 K1 O11A 120.0(3) 4_565 .
O1 K1 O11A 102.5(3) . .
O12 K1 O11A 106.8(3) . .
C51 O11 K1 161(4) . .
C51 N11 C53 121(2) . .
C51 N11 C52 121(2) . .
C53 N11 C52 117(2) . .
O11 C51 N11 105(4) . .
O11 C51 H51 127.6 . .
N11 C51 H51 127.6 . .
C51A O11A K1 157.6(12) . .
C51A N11A C52A 121.8(6) . .
C51A N11A C53A 121.3(5) . .
C52A N11A C53A 116.7(6) . .
O11A C51A N11A 130.4(13) . .
O11A C51A H51A 114.8 . .
N11A C51A H51A 114.8 . .
N11A C52A H52D 109.5 . .
N11A C52A H52E 109.5 . .
H52D C52A H52E 109.5 . .
N11A C52A H52F 109.5 . .
H52D C52A H52F 109.5 . .
H52E C52A H52F 109.5 . .
N11A C53A H53D 109.5 . .
N11A C53A H53E 109.5 . .
H53D C53A H53E 109.5 . .
N11A C53A H53F 109.5 . .
H53D C53A H53F 109.5 . .
H53E C53A H53F 109.5 . .
O2 K2 O14 130.55(14) . .
O2 K2 O13 111.69(16) . .
O14 K2 O13 95.08(15) . .
O2 K2 O4 106.59(10) . 2_556
O14 K2 O4 112.58(12) . 2_556
O13 K2 O4 93.51(16) . 2_556
O2 K2 C8 70.17(9) . 2_556
O14 K2 C8 159.27(13) . 2_556
O13 K2 C8 74.35(12) . 2_556
O4 K2 C8 51.92(7) 2_556 2_556
C71 O13 K2 174.6(6) . .
C71 N13 C73 121.9(5) . .
C71 N13 C72 120.6(5) . .
C73 N13 C72 117.5(5) . .
O13 C71 N13 128.6(6) . .
O13 C71 H71 115.7 . .
N13 C71 H71 115.7 . .
C81 O14 K2 154.6(4) . .
C81 N14 C83 121.5(5) . .
C81 N14 C82 120.4(6) . .
C83 N14 C82 118.0(5) . .
O14 C81 N14 124.5(6) . .
O14 C81 H81 117.7 . .
N14 C81 H81 117.7 . .
O2 K2A O4 110.4(2) . 2_556
O2 K2A O14A 132.1(3) . .
O4 K2A O14A 101.2(3) 2_556 .
O2 K2A O13A 103.6(4) . .
O4 K2A O13A 92.8(4) 2_556 .
O14A K2A O13A 110.1(4) . .
O2 K2A C8 68.36(15) . 2_556
O4 K2A C8 50.48(12) 2_556 2_556
O14A K2A C8 151.7(3) . 2_556
O13A K2A C8 76.7(3) . 2_556
C71A O13A K2A 170.4(15) . .
C71A N13A C72A 129.5(12) . .
C71A N13A C73A 113.1(11) . .
C72A N13A C73A 117.2(11) . .
O13A C71A N13A 121.4(13) . .
O13A C71A H71A 119.3 . .
N13A C71A H71A 119.3 . .
N13A C72A H72D 109.5 . .
N13A C72A H72E 109.5 . .
H72D C72A H72E 109.5 . .
N13A C72A H72F 109.5 . .
H72D C72A H72F 109.5 . .
H72E C72A H72F 109.5 . .
N13A C73A H73D 109.5 . .
N13A C73A H73E 109.5 . .
H73D C73A H73E 109.5 . .
N13A C73A H73F 109.5 . .
H73D C73A H73F 109.5 . .
H73E C73A H73F 109.5 . .
C81A O14A K2A 152.1(8) . .
C81A N14A C82A 124.7(14) . .
C81A N14A C83A 119.5(12) . .
C82A N14A C83A 115.7(13) . .
O14A C81A N14A 126.9(11) . .
O14A C81A H81A 116.6 . .
N14A C81A H81A 116.6 . .
N14A C82A H82D 109.5 . .
N14A C82A H82E 109.5 . .
H82D C82A H82E 109.5 . .
N14A C82A H82F 109.5 . .
H82D C82A H82F 109.5 . .
H82E C82A H82F 109.5 . .
N14A C83A H83D 109.5 . .
N14A C83A H83E 109.5 . .
H83D C83A H83E 109.5 . .
N14A C83A H83F 109.5 . .
H83D C83A H83F 109.5 . .
H83E C83A H83F 109.5 . .
N4 Co1 N3 117.55(9) . .
N4 Co1 N2 119.31(9) . .
N3 Co1 N2 120.38(9) . .
N4 Co1 N1 84.80(9) . .
N3 Co1 N1 84.43(9) . .
N2 Co1 N1 84.18(8) . .
N4 Co1 Co2 86.76(6) . .
N3 Co1 Co2 101.23(6) . .
N2 Co1 Co2 98.33(6) . .
N1 Co1 Co2 171.34(7) . .
N7 Co2 N6 118.74(9) . .
N7 Co2 N8 116.30(9) . .
N6 Co2 N8 122.08(9) . .
N7 Co2 N5 84.10(9) . .
N6 Co2 N5 84.34(8) . .
N8 Co2 N5 84.61(9) . .
N7 Co2 Co1 94.62(6) . .
N6 Co2 Co1 97.42(6) . .
N8 Co2 Co1 94.82(7) . .
N5 Co2 Co1 178.18(6) . .
O1S C2S C1S 107.2(8) . .
O1S C2S H2SA 110.3 . .
C1S C2S H2SA 110.3 . .
O1S C2S H2SB 110.3 . .
C1S C2S H2SB 110.3 . .
H2SA C2S H2SB 108.5 . .
C3S O1S C2S 111.4(7) . .
O1S C3S C4S 107.5(7) . .
O1S C3S H3SA 110.2 . .
C4S C3S H3SA 110.2 . .
O1S C3S H3SB 110.2 . .
C4S C3S H3SB 110.2 . .
H3SA C3S H3SB 108.5 . .

loop_
_geom_bond_atom_site_label_1
_geom_bond_atom_site_label_2
_geom_bond_distance
_geom_bond_site_symmetry_2
C1 N1 1.485(3) .
C1 C2 1.523(4) .
C1 H1A 0.9900 .
C1 H1B 0.9900 .
C2 N2 1.475(3) .
C2 H2A 0.9900 .
C2 H2B 0.9900 .
C3 N1 1.481(3) .
C3 C4 1.527(4) .
C3 H3A 0.9900 .
C3 H3B 0.9900 .
C4 N3 1.464(3) .
C4 H4A 0.9900 .
C4 H4B 0.9900 .
C5 N1 1.480(4) .
C5 C6 1.519(4) .
C5 H5A 0.9900 .
C5 H5B 0.9900 .
C6 N4 1.471(3) .
C6 H6A 0.9900 .
C6 H6B 0.9900 .
C7 N5 1.482(3) .
C7 C8 1.517(4) .
C7 H7A 0.9900 .
C7 H7B 0.9900 .
C8 N6 1.471(3) .
C8 K2 3.403(4) 2_546
C8 K2A 3.521(7) 2_546
C8 H8A 0.9900 .
C8 H8B 0.9900 .
C9 N5 1.470(4) .
C9 C10 1.518(4) .
C9 H9A 0.9900 .
C9 H9B 0.9900 .
C10 N7 1.474(3) .
C10 H10A 0.9900 .
C10 H10B 0.9900 .
C11 N5 1.478(4) .
C11 C12 1.511(5) .
C11 H11A 0.9900 .
C11 H11B 0.9900 .
C12 N8 1.471(3) .
C12 H12A 0.9900 .
C12 H12B 0.9900 .
C13 O1 1.254(3) .
C13 N2 1.321(3) .
C13 C14 1.510(3) .
C14 C19 1.387(3) .
C14 C15 1.394(3) .
C15 C16 1.392(4) .
C15 H15 0.9500 .
C16 C17 1.396(4) .
C16 C21 1.540(4) .
C17 C18 1.384(3) .
C17 H17 0.9500 .
C18 C19 1.393(3) .
C18 C20 1.510(3) .
C19 H19 0.9500 .
C20 O4 1.251(3) .
C20 N6 1.325(3) .
C21 C23 1.524(4) .
C21 C24 1.532(4) .
C21 C22 1.543(4) .
C22 H22A 0.9800 .
C22 H22B 0.9800 .
C22 H22C 0.9800 .
C23 H23A 0.9800 .
C23 H23B 0.9800 .
C23 H23C 0.9800 .
C24 H24A 0.9800 .
C24 H24B 0.9800 .
C24 H24C 0.9800 .
C25 O2 1.254(3) .
C25 N3 1.328(3) .
C25 C26 1.504(3) .
C26 C31 1.387(3) .
C26 C27 1.395(4) .
C27 C28 1.397(4) .
C27 H27 0.9500 .
C28 C29 1.394(4) .
C28 C33 1.542(4) .
C29 C30 1.392(3) .
C29 H29 0.9500 .
C30 C31 1.389(3) .
C30 C32 1.512(3) .
C31 H31 0.9500 .
C32 O5 1.242(3) .
C32 N7 1.336(3) .
C33 C35 1.529(4) .
C33 C34 1.532(4) .
C33 C36 1.538(4) .
C34 H34A 0.9800 .
C34 H34B 0.9800 .
C34 H34C 0.9800 .
C35 H35A 0.9800 .
C35 H35B 0.9800 .
C35 H35C 0.9800 .
C36 H36A 0.9800 .
C36 H36B 0.9800 .
C36 H36C 0.9800 .
C37 O3 1.251(3) .
C37 N4 1.328(4) .
C37 C38 1.515(4) .
C38 C43 1.384(4) .
C38 C39 1.397(4) .
C39 C40 1.399(4) .
C39 H39 0.9500 .
C40 C41 1.388(4) .
C40 C45 1.544(4) .
C41 C42 1.397(4) .
C41 H41 0.9500 .
C42 C43 1.383(4) .
C42 C44 1.507(4) .
C43 H43 0.9500 .
C44 O6 1.252(3) .
C44 N8 1.322(3) .
C45 C46 1.530(4) .
C45 C47 1.532(5) .
C45 C48 1.533(4) .
C46 H46A 0.9800 .
C46 H46B 0.9800 .
C46 H46C 0.9800 .
C47 H47A 0.9800 .
C47 H47B 0.9800 .
C47 H47C 0.9800 .
C48 H48A 0.9800 .
C48 H48B 0.9800 .
C48 H48C 0.9800 .
C61 O12 1.236(4) .
C61 N12 1.316(4) .
C61 H61 0.9500 .
C62 N12 1.432(4) .
C62 H62A 0.9800 .
C62 H62B 0.9800 .
C62 H62C 0.9800 .
C63 N12 1.451(4) .
C63 H63A 0.9800 .
C63 H63B 0.9800 .
C63 H63C 0.9800 .
N1 Co1 2.142(2) .
N2 Co1 1.965(2) .
N3 Co1 1.953(2) .
N4 Co1 1.951(2) .
N5 Co2 2.144(2) .
N6 Co2 1.963(2) .
N7 Co2 1.958(2) .
N8 Co2 1.985(2) .
O1 K1 2.5694(18) .
O2 K2A 2.552(6) .
O2 K2 2.582(3) .
O4 K2A 2.560(7) 2_546
O4 K2 2.652(3) 2_546
O6 K1 2.554(2) 4_666
O12 K1 2.595(2) .
K1 O11 2.47(4) .
K1 O6 2.554(2) 4_565
K1 O11A 2.617(11) .
O11 C51 1.241(17) .
N11 C51 1.321(16) .
N11 C53 1.452(16) .
N11 C52 1.456(16) .
C51 H51 0.9500 .
C52 H52A 0.9800 .
C52 H52B 0.9800 .
C52 H52C 0.9800 .
C53 H53A 0.9800 .
C53 H53B 0.9800 .
C53 H53C 0.9800 .
O11A C51A 1.243(7) .
N11A C51A 1.320(6) .
N11A C52A 1.454(5) .
N11A C53A 1.458(7) .
C51A H51A 0.9500 .
C52A H52D 0.9800 .
C52A H52E 0.9800 .
C52A H52F 0.9800 .
C53A H53D 0.9800 .
C53A H53E 0.9800 .
C53A H53F 0.9800 .
K2 O14 2.604(4) .
K2 O13 2.619(4) .
K2 O4 2.652(3) 2_556
K2 C8 3.403(4) 2_556
O13 C71 1.199(7) .
N13 C71 1.302(6) .
N13 C73 1.453(6) .
N13 C72 1.470(7) .
C71 H71 0.9500 .
C72 H72A 0.9800 .
C72 H72B 0.9800 .
C72 H72C 0.9800 .
C73 H73A 0.9800 .
C73 H73B 0.9800 .
C73 H73C 0.9800 .
O14 C81 1.227(5) .
N14 C81 1.337(7) .
N14 C83 1.435(8) .
N14 C82 1.468(6) .
C81 H81 0.9500 .
C82 H82A 0.9800 .
C82 H82B 0.9800 .
C82 H82C 0.9800 .
C83 H83A 0.9800 .
C83 H83B 0.9800 .
C83 H83C 0.9800 .
K2A O4 2.560(7) 2_556
K2A O14A 2.589(8) .
K2A O13A 2.677(11) .
K2A C8 3.521(7) 2_556
O13A C71A 1.269(14) .
N13A C71A 1.347(13) .
N13A C72A 1.460(13) .
N13A C73A 1.469(12) .
C71A H71A 0.9500 .
C72A H72D 0.9800 .
C72A H72E 0.9800 .
C72A H72F 0.9800 .
C73A H73D 0.9800 .
C73A H73E 0.9800 .
C73A H73F 0.9800 .
O14A C81A 1.216(10) .
N14A C81A 1.325(15) .
N14A C82A 1.452(14) .
N14A C83A 1.471(16) .
C81A H81A 0.9500 .
C82A H82D 0.9800 .
C82A H82E 0.9800 .
C82A H82F 0.9800 .
C83A H83D 0.9800 .
C83A H83E 0.9800 .
C83A H83F 0.9800 .
Co1 Co2 6.2710(6) .
C1S C2S 1.510(10) .
C1S H1SA 0.9800 .
C1S H1SB 0.9800 .
C1S H1SC 0.9800 .
C2S O1S 1.435(9) .
C2S H2SA 0.9900 .
C2S H2SB 0.9900 .
O1S C3S 1.421(9) .
C3S C4S 1.479(11) .
C3S H3SA 0.9900 .
C3S H3SB 0.9900 .
C4S H4SA 0.9800 .
C4S H4SB 0.9800 .
C4S H4SC 0.9800 .

loop_
_geom_torsion_atom_site_label_1
_geom_torsion_atom_site_label_2
_geom_torsion_atom_site_label_3
_geom_torsion_atom_site_label_4
_geom_torsion
_geom_torsion_site_symmetry_1
_geom_torsion_site_symmetry_4
N1 C1 C2 N2 -51.7(3) . .
N1 C3 C4 N3 -50.7(3) . .
N1 C5 C6 N4 -52.6(3) . .
N5 C7 C8 N6 50.9(3) . .
N5 C7 C8 K2 -150.5(2) . 2_546
N5 C7 C8 K2A -143.5(3) . 2_546
N5 C9 C10 N7 52.9(3) . .
N5 C11 C12 N8 52.4(3) . .
O1 C13 C14 C19 -61.9(3) . .
N2 C13 C14 C19 120.8(3) . .
O1 C13 C14 C15 111.2(3) . .
N2 C13 C14 C15 -66.1(3) . .
C19 C14 C15 C16 0.4(4) . .
C13 C14 C15 C16 -172.8(2) . .
C14 C15 C16 C17 -5.9(4) . .
C14 C15 C16 C21 167.0(2) . .
C15 C16 C17 C18 6.5(4) . .
C21 C16 C17 C18 -166.7(2) . .
C16 C17 C18 C19 -1.4(4) . .
C16 C17 C18 C20 170.6(2) . .
C15 C14 C19 C18 4.9(3) . .
C13 C14 C19 C18 178.0(2) . .
C17 C18 C19 C14 -4.4(3) . .
C20 C18 C19 C14 -176.3(2) . .
C17 C18 C20 O4 -125.3(3) . .
C19 C18 C20 O4 46.6(3) . .
C17 C18 C20 N6 50.4(3) . .
C19 C18 C20 N6 -137.7(2) . .
C15 C16 C21 C23 17.8(4) . .
C17 C16 C21 C23 -169.4(2) . .
C15 C16 C21 C24 140.2(3) . .
C17 C16 C21 C24 -47.1(3) . .
C15 C16 C21 C22 -101.0(3) . .
C17 C16 C21 C22 71.8(3) . .
O2 C25 C26 C31 -52.0(3) . .
N3 C25 C26 C31 128.4(3) . .
O2 C25 C26 C27 123.8(3) . .
N3 C25 C26 C27 -55.8(3) . .
C31 C26 C27 C28 -1.0(4) . .
C25 C26 C27 C28 -176.7(2) . .
C26 C27 C28 C29 -4.1(4) . .
C26 C27 C28 C33 168.2(2) . .
C27 C28 C29 C30 5.9(4) . .
C33 C28 C29 C30 -166.3(2) . .
C28 C29 C30 C31 -2.7(4) . .
C28 C29 C30 C32 168.2(2) . .
C27 C26 C31 C30 4.3(4) . .
C25 C26 C31 C30 -179.9(2) . .
C29 C30 C31 C26 -2.6(4) . .
C32 C30 C31 C26 -173.8(2) . .
C31 C30 C32 O5 50.7(3) . .
C29 C30 C32 O5 -120.3(3) . .
C31 C30 C32 N7 -132.1(2) . .
C29 C30 C32 N7 56.9(3) . .
C29 C28 C33 C35 -26.1(3) . .
C27 C28 C33 C35 162.0(2) . .
C29 C28 C33 C34 92.3(3) . .
C27 C28 C33 C34 -79.6(3) . .
C29 C28 C33 C36 -149.0(2) . .
C27 C28 C33 C36 39.1(3) . .
O3 C37 C38 C43 -51.2(3) . .
N4 C37 C38 C43 133.8(3) . .
O3 C37 C38 C39 117.4(3) . .
N4 C37 C38 C39 -57.6(3) . .
C43 C38 C39 C40 4.1(4) . .
C37 C38 C39 C40 -164.6(2) . .
C38 C39 C40 C41 -1.9(4) . .
C38 C39 C40 C45 173.6(3) . .
C39 C40 C41 C42 -1.6(4) . .
C45 C40 C41 C42 -177.2(2) . .
C40 C41 C42 C43 2.8(4) . .
C40 C41 C42 C44 173.6(2) . .
C41 C42 C43 C38 -0.5(4) . .
C44 C42 C43 C38 -171.4(2) . .
C39 C38 C43 C42 -2.9(4) . .
C37 C38 C43 C42 165.8(2) . .
C43 C42 C44 O6 126.7(3) . .
C41 C42 C44 O6 -44.1(4) . .
C43 C42 C44 N8 -51.4(3) . .
C41 C42 C44 N8 137.8(3) . .
C41 C40 C45 C46 60.2(4) . .
C39 C40 C45 C46 -115.2(3) . .
C41 C40 C45 C47 -60.1(3) . .
C39 C40 C45 C47 124.5(3) . .
C41 C40 C45 C48 179.1(3) . .
C39 C40 C45 C48 3.7(4) . .
C6 C5 N1 C3 144.5(2) . .
C6 C5 N1 C1 -85.8(3) . .
C6 C5 N1 Co1 29.4(2) . .
C4 C3 N1 C5 -84.5(3) . .
C4 C3 N1 C1 145.7(2) . .
C4 C3 N1 Co1 30.3(3) . .
C2 C1 N1 C5 144.0(2) . .
C2 C1 N1 C3 -85.6(3) . .
C2 C1 N1 Co1 29.5(3) . .
O1 C13 N2 C2 -6.4(4) . .
C14 C13 N2 C2 170.7(2) . .
O1 C13 N2 Co1 163.04(19) . .
C14 C13 N2 Co1 -19.9(3) . .
C1 C2 N2 C13 -139.9(2) . .
C1 C2 N2 Co1 48.4(2) . .
O2 C25 N3 C4 -1.7(4) . .
C26 C25 N3 C4 177.8(2) . .
O2 C25 N3 Co1 148.8(2) . .
C26 C25 N3 Co1 -31.6(3) . .
C3 C4 N3 C25 -159.0(2) . .
C3 C4 N3 Co1 45.8(3) . .
O3 C37 N4 C6 -9.4(4) . .
C38 C37 N4 C6 164.9(2) . .
O3 C37 N4 Co1 148.8(2) . .
C38 C37 N4 Co1 -36.8(3) . .
C5 C6 N4 C37 -147.9(2) . .
C5 C6 N4 Co1 49.1(2) . .
C10 C9 N5 C11 81.9(3) . .
C10 C9 N5 C7 -149.2(2) . .
C10 C9 N5 Co2 -34.2(2) . .
C12 C11 N5 C9 -145.9(2) . .
C12 C11 N5 C7 85.0(3) . .
C12 C11 N5 Co2 -30.3(2) . .
C8 C7 N5 C9 82.0(3) . .
C8 C7 N5 C11 -148.6(3) . .
C8 C7 N5 Co2 -33.0(3) . .
O4 C20 N6 C8 5.7(4) . .
C18 C20 N6 C8 -169.6(2) . .
O4 C20 N6 Co2 -144.2(2) . .
C18 C20 N6 Co2 40.5(3) . .
C7 C8 N6 C20 162.2(2) . .
K2 C8 N6 C20 -4.4(3) 2_546 .
K2A C8 N6 C20 -10.1(3) 2_546 .
C7 C8 N6 Co2 -43.1(3) . .
K2 C8 N6 Co2 150.27(10) 2_546 .
K2A C8 N6 Co2 144.61(13) 2_546 .
O5 C32 N7 C10 4.5(4) . .
C30 C32 N7 C10 -172.5(2) . .
O5 C32 N7 Co2 -147.6(2) . .
C30 C32 N7 Co2 35.5(3) . .
C9 C10 N7 C32 157.4(2) . .
C9 C10 N7 Co2 -45.0(3) . .
O6 C44 N8 C12 -4.1(4) . .
C42 C44 N8 C12 173.8(2) . .
O6 C44 N8 Co2 131.7(3) . .
C42 C44 N8 Co2 -50.4(3) . .
C11 C12 N8 C44 95.3(3) . .
C11 C12 N8 Co2 -47.0(3) . .
O12 C61 N12 C62 -0.2(5) . .
O12 C61 N12 C63 176.7(3) . .
N2 C13 O1 K1 11.6(6) . .
C14 C13 O1 K1 -165.4(3) . .
N3 C25 O2 K2A 1.0(16) . .
C26 C25 O2 K2A -178.5(13) . .
N3 C25 O2 K2 72(2) . .
C26 C25 O2 K2 -107(2) . .
N6 C20 O4 K2A 9.2(5) . 2_546
C18 C20 O4 K2A -175.6(2) . 2_546
N6 C20 O4 K2 -3.8(4) . 2_546
C18 C20 O4 K2 171.47(17) . 2_546
N8 C44 O6 K1 56.4(5) . 4_666
C42 C44 O6 K1 -121.5(3) . 4_666
N12 C61 O12 K1 -162.8(2) . .
C13 O1 K1 O11 18.9(11) . .
C13 O1 K1 O6 -120.4(4) . 4_565
C13 O1 K1 O12 138.0(4) . .
C13 O1 K1 O11A 26.1(5) . .
C61 O12 K1 O11 -143.1(14) . .
C61 O12 K1 O6 -26.7(3) . 4_565
C61 O12 K1 O1 103.4(3) . .
C61 O12 K1 O11A -147.8(5) . .
O6 K1 O11 C51 -165(12) 4_565 .
O1 K1 O11 C51 49(12) . .
O12 K1 O11 C51 -66(12) . .
O11A K1 O11 C51 -27(8) . .
K1 O11 C51 N11 -141(10) . .
C53 N11 C51 O11 1(7) . .
C52 N11 C51 O11 168(6) . .
O11 K1 O11A C51A 69(11) . .
O6 K1 O11A C51A 114(3) 4_565 .
O1 K1 O11A C51A -36(3) . .
O12 K1 O11A C51A -147(3) . .
K1 O11A C51A N11A -69(4) . .
C52A N11A C51A O11A -175.6(18) . .
C53A N11A C51A O11A 0(2) . .
C25 O2 K2 O14 -175(2) . .
K2A O2 K2 O14 -72.2(12) . .
C25 O2 K2 O13 67(2) . .
K2A O2 K2 O13 170.1(13) . .
C25 O2 K2 O4 -34(2) . 2_556
K2A O2 K2 O4 69.3(12) . 2_556
C25 O2 K2 C8 4(2) . 2_556
K2A O2 K2 C8 106.9(12) . 2_556
O2 K2 O13 C71 175(6) . .
O14 K2 O13 C71 37(6) . .
O4 K2 O13 C71 -76(6) 2_556 .
C8 K2 O13 C71 -125(6) 2_556 .
K2 O13 C71 N13 -59(7) . .
C73 N13 C71 O13 -0.7(16) . .
C72 N13 C71 O13 177.3(10) . .
O2 K2 O14 C81 -162.2(8) . .
O13 K2 O14 C81 -37.8(9) . .
O4 K2 O14 C81 58.1(9) 2_556 .
C8 K2 O14 C81 20.2(11) 2_556 .
K2 O14 C81 N14 -153.1(6) . .
C83 N14 C81 O14 -0.2(10) . .
C82 N14 C81 O14 177.2(6) . .
C25 O2 K2A O4 49.9(15) . 2_556
K2 O2 K2A O4 -98.0(12) . 2_556
C25 O2 K2A O14A -78.0(15) . .
K2 O2 K2A O14A 134.1(14) . .
C25 O2 K2A O13A 148.2(13) . .
K2 O2 K2A O13A 0.2(11) . .
C25 O2 K2A C8 78.6(14) . 2_556
K2 O2 K2A C8 -69.3(12) . 2_556
O2 K2A O13A C71A -111(8) . .
O4 K2A O13A C71A 1(8) 2_556 .
O14A K2A O13A C71A 104(8) . .
C8 K2A O13A C71A -48(8) 2_556 .
K2A O13A C71A N13A -138(7) . .
C72A N13A C71A O13A 175.6(19) . .
C73A N13A C71A O13A 1(3) . .
O2 K2A O14A C81A -114.7(15) . .
O4 K2A O14A C81A 114.2(15) 2_556 .
O13A K2A O14A C81A 17.0(16) . .
C8 K2A O14A C81A 116.4(15) 2_556 .
K2A O14A C81A N14A -8(2) . .
C82A N14A C81A O14A 179.5(16) . .
C83A N14A C81A O14A -3(2) . .
C37 N4 Co1 N3 93.2(2) . .
C6 N4 Co1 N3 -107.05(17) . .
C37 N4 Co1 N2 -105.5(2) . .
C6 N4 Co1 N2 54.23(19) . .
C37 N4 Co1 N1 174.2(2) . .
C6 N4 Co1 N1 -26.11(17) . .
C37 N4 Co1 Co2 -7.8(2) . .
C6 N4 Co1 Co2 151.97(16) . .
C25 N3 Co1 N4 -94.4(2) . .
C4 N3 Co1 N4 57.9(2) . .
C25 N3 Co1 N2 104.6(2) . .
C4 N3 Co1 N2 -103.13(18) . .
C25 N3 Co1 N1 -175.5(2) . .
C4 N3 Co1 N1 -23.22(18) . .
C25 N3 Co1 Co2 -2.2(2) . .
C4 N3 Co1 Co2 150.15(16) . .
C13 N2 Co1 N4 83.8(3) . .
C2 N2 Co1 N4 -106.06(18) . .
C13 N2 Co1 N3 -115.4(2) . .
C2 N2 Co1 N3 54.7(2) . .
C13 N2 Co1 N1 164.5(3) . .
C2 N2 Co1 N1 -25.36(18) . .
C13 N2 Co1 Co2 -7.1(2) . .
C2 N2 Co1 Co2 162.99(17) . .
C5 N1 Co1 N4 -2.10(16) . .
C3 N1 Co1 N4 -122.90(18) . .
C1 N1 Co1 N4 117.56(19) . .
C5 N1 Co1 N3 116.30(17) . .
C3 N1 Co1 N3 -4.50(17) . .
C1 N1 Co1 N3 -124.05(19) . .
C5 N1 Co1 N2 -122.33(17) . .
C3 N1 Co1 N2 116.88(18) . .
C1 N1 Co1 N2 -2.67(18) . .
C5 N1 Co1 Co2 -14.9(5) . .
C3 N1 Co1 Co2 -135.7(3) . .
C1 N1 Co1 Co2 104.7(4) . .
C32 N7 Co2 N6 -106.0(2) . .
C10 N7 Co2 N6 100.90(18) . .
C32 N7 Co2 N8 92.7(2) . .
C10 N7 Co2 N8 -60.33(19) . .
C32 N7 Co2 N5 173.7(2) . .
C10 N7 Co2 N5 20.67(17) . .
C32 N7 Co2 Co1 -5.0(2) . .
C10 N7 Co2 Co1 -158.03(16) . .
C20 N6 Co2 N7 90.9(2) . .
C8 N6 Co2 N7 -60.5(2) . .
C20 N6 Co2 N8 -109.0(2) . .
C8 N6 Co2 N8 99.56(19) . .
C20 N6 Co2 N5 171.0(2) . .
C8 N6 Co2 N5 19.56(18) . .
C20 N6 Co2 Co1 -8.5(2) . .
C8 N6 Co2 Co1 -159.97(17) . .
C44 N8 Co2 N7 -35.6(3) . .
C12 N8 Co2 N7 103.53(18) . .
C44 N8 Co2 N6 163.9(2) . .
C12 N8 Co2 N6 -57.0(2) . .
C44 N8 Co2 N5 -116.2(2) . .
C12 N8 Co2 N5 22.83(18) . .
C44 N8 Co2 Co1 62.0(2) . .
C12 N8 Co2 Co1 -158.90(17) . .
C9 N5 Co2 N7 7.91(17) . .
C11 N5 Co2 N7 -112.77(18) . .
C7 N5 Co2 N7 127.6(2) . .
C9 N5 Co2 N6 -111.83(18) . .
C11 N5 Co2 N6 127.50(18) . .
C7 N5 Co2 N6 7.84(19) . .
C9 N5 Co2 N8 125.11(17) . .
C11 N5 Co2 N8 4.44(17) . .
C7 N5 Co2 N8 -115.2(2) . .
C9 N5 Co2 Co1 53(2) . .
C11 N5 Co2 Co1 -67(2) . .
C7 N5 Co2 Co1 173(2) . .
N4 Co1 Co2 N7 124.04(9) . .
N3 Co1 Co2 N7 6.58(9) . .
N2 Co1 Co2 N7 -116.80(9) . .
N1 Co1 Co2 N7 136.9(4) . .
N4 Co1 Co2 N6 -116.16(9) . .
N3 Co1 Co2 N6 126.38(9) . .
N2 Co1 Co2 N6 3.00(9) . .
N1 Co1 Co2 N6 -103.3(4) . .
N4 Co1 Co2 N8 7.10(9) . .
N3 Co1 Co2 N8 -110.35(9) . .
N2 Co1 Co2 N8 126.27(9) . .
N1 Co1 Co2 N8 19.9(4) . .
N4 Co1 Co2 N5 79(2) . .
N3 Co1 Co2 N5 -39(2) . .
N2 Co1 Co2 N5 -162(2) . .
N1 Co1 Co2 N5 92(2) . .
C1S C2S O1S C3S 176.5(6) . .
C2S O1S C3S C4S -172.9(5) . .
